data_7104205
loop_
_publ_author_name
'Braddock, D Christopher'
'Hermitage, Stephen A'
'Kwok, Lilian'
'Pouwer, Rebecca'
'Redmond, Joanna M'
'White, Andrew J P'

_publ_section_title
;
 The generation and trapping of enantiopure bromonium ions.
;
_journal_issue 9
_journal_name_full 'Chemical communications (Cambridge, England)'
_journal_page_first 1082
_journal_page_last 1084
_journal_paper_doi 10.1039/b816914d
_journal_volume 34
_journal_year 2009
_chemical_formula_moiety 'C9 H10 Br Cl'
_chemical_formula_sum 'C9 H10 Br Cl'
_chemical_formula_weight 233.53
_chemical_name_systematic
;
?
;
_space_group_IT_number 15
_symmetry_cell_setting monoclinic
_symmetry_space_group_name_Hall '-I 2ya'
_symmetry_space_group_name_H-M 'I 1 2/a 1'
_atom_sites_solution_hydrogens geom
_atom_sites_solution_primary direct
_atom_sites_solution_secondary difmap
_audit_creation_method SHELXL-97
_cell_angle_alpha 90.00
_cell_angle_beta 104.159(3)
_cell_angle_gamma 90.00
_cell_formula_units_Z 8
_cell_length_a 18.7196(5)
_cell_length_b 5.4883(1)
_cell_length_c 19.2225(5)
_cell_measurement_reflns_used 2376
_cell_measurement_temperature 173(2)
_cell_measurement_theta_max 62.7968
_cell_measurement_theta_min 2.4316
_cell_volume 1914.90(8)
_computing_cell_refinement 'CrysAlis RED, Oxford Diffraction Ltd'
_computing_data_collection 'CrysAlis CCD, Oxford Diffraction Ltd'
_computing_data_reduction 'CrysAlis RED, Oxford Diffraction Ltd'
_computing_molecular_graphics 'Bruker SHELXTL'
_computing_publication_material 'Bruker SHELXTL'
_computing_structure_refinement 'SHELXL-97 (Sheldrick, 1997)'
_computing_structure_solution 'SHELXS-97 (Sheldrick, 1990)'
_diffrn_ambient_temperature 173(2)
_diffrn_detector_area_resol_mean 8.2556
_diffrn_measured_fraction_theta_full 0.975
_diffrn_measured_fraction_theta_max 0.975
_diffrn_measurement_device_type 'OD Xcalibur PX Ultra'
_diffrn_measurement_method 'omega scans'
_diffrn_radiation_monochromator graphite
_diffrn_radiation_source 'Enhance Ultra (Cu) X-ray Source'
_diffrn_radiation_type CuK\a
_diffrn_radiation_wavelength 1.54248
_diffrn_reflns_av_R_equivalents 0.0188
_diffrn_reflns_av_sigmaI/netI 0.0166
_diffrn_reflns_limit_h_max 21
_diffrn_reflns_limit_h_min -20
_diffrn_reflns_limit_k_max 5
_diffrn_reflns_limit_k_min -6
_diffrn_reflns_limit_l_max 21
_diffrn_reflns_limit_l_min -22
_diffrn_reflns_number 3799
_diffrn_reflns_theta_full 62.93
_diffrn_reflns_theta_max 62.93
_diffrn_reflns_theta_min 4.75
_diffrn_standards_number 0
_exptl_absorpt_coefficient_mu 7.877
_exptl_absorpt_correction_T_max 1.00000
_exptl_absorpt_correction_T_min 0.67847
_exptl_absorpt_correction_type multi-scan
_exptl_absorpt_process_details
;
CrysAlis RED, Oxford Diffraction Ltd.,
Version 1.171.32.1 (release 28-02-2006 CrysAlis171 .NET)
(compiled Feb 28 2007,14:31:15)
Empirical absorption correction using spherical harmonics,
implemented in SCALE3 ABSPACK scaling algorithm.
;
_exptl_crystal_colour Colourless
_exptl_crystal_density_diffrn 1.620
_exptl_crystal_density_method 'not measured'
_exptl_crystal_description needles
_exptl_crystal_F_000 928
_exptl_crystal_size_max 0.24
_exptl_crystal_size_mid 0.02
_exptl_crystal_size_min 0.02
_refine_diff_density_max 0.490
_refine_diff_density_min -0.228
_refine_diff_density_rms 0.054
_refine_ls_extinction_method none
_refine_ls_goodness_of_fit_ref 1.101
_refine_ls_hydrogen_treatment constr
_refine_ls_matrix_type full
_refine_ls_number_parameters 131
_refine_ls_number_reflns 1508
_refine_ls_number_restraints 21
_refine_ls_restrained_S_all 1.113
_refine_ls_R_factor_all 0.0337
_refine_ls_R_factor_gt 0.0278
_refine_ls_shift/su_max 0.001
_refine_ls_shift/su_mean 0.000
_refine_ls_structure_factor_coef Fsqd
_refine_ls_weighting_details 'calc w=1/[\s^2^(Fo^2^)+(0.0429P)^2^+1.3639P] where P=(Fo^2^+2Fc^2^)/3'
_refine_ls_weighting_scheme calc
_refine_ls_wR_factor_gt 0.0749
_refine_ls_wR_factor_ref 0.0773
_reflns_number_gt 1270
_reflns_number_total 1508
_reflns_threshold_expression >2sigma(I)
_cod_data_source_file b816914d.txt
_cod_data_source_block Compound_11
_cod_depositor_comments
;
The following automatic conversions were performed:
'_symmetry_cell_setting' value 'Monoclinic' changed to 'monoclinic'
according to '/home/saulius/struct/CIF-dictionaries/cif_core.dic'
dictionary named 'cif_core.dic' version 2.4.1 from 2010-06-29.

Automatic conversion script
Id: cif_fix_enum 1527 2010-12-29 10:47:43Z saulius 
;
_cod_original_sg_symbol_H-M I2/a
_cod_database_code 7104205

loop_
_symmetry_equiv_pos_as_xyz
'x, y, z'
'-x+1/2, y, -z'
'x+1/2, y+1/2, z+1/2'
'-x+1, y+1/2, -z+1/2'
'-x, -y, -z'
'x-1/2, -y, z'
'-x+1/2, -y+1/2, -z+1/2'
'x, -y+1/2, z+1/2'

loop_
_atom_site_label
_atom_site_type_symbol
_atom_site_fract_x
_atom_site_fract_y
_atom_site_fract_z
_atom_site_U_iso_or_equiv
_atom_site_adp_type
_atom_site_occupancy
_atom_site_symmetry_multiplicity
_atom_site_calc_flag
_atom_site_refinement_flags
_atom_site_disorder_assembly
_atom_site_disorder_group
C1 C 0.1319(2) -0.1256(9) 0.1231(3) 0.0516(12) Uani 0.5820(15) 1 d PD A 1
H1A H 0.1256 -0.0178 0.0801 0.062 Uiso 0.5820(15) 1 calc PR A 1
Cl1 Cl 0.1822(7) 0.049(2) 0.2007(6) 0.0415(12) Uani 0.5820(15) 1 d PD A 1
C2 C 0.1762(3) -0.3380(10) 0.1113(3) 0.0545(13) Uani 0.5820(15) 1 d PD A 1
H2A H 0.1788 -0.4513 0.1526 0.065 Uiso 0.5820(15) 1 calc PR A 1
Br2 Br 0.1200(2) -0.5083(7) 0.0246(2) 0.0437(6) Uani 0.5820(15) 1 d PD A 1
C3 C 0.2537(3) -0.2903(19) 0.1077(5) 0.045(2) Uani 0.5820(15) 1 d PD A 1
H3A H 0.2801 -0.2067 0.1516 0.068 Uiso 0.5820(15) 1 calc PR A 1
H3B H 0.2537 -0.1875 0.0660 0.068 Uiso 0.5820(15) 1 calc PR A 1
H3C H 0.2782 -0.4452 0.1033 0.068 Uiso 0.5820(15) 1 calc PR A 1
C4 C 0.0553(2) -0.1745(9) 0.1344(2) 0.0413(12) Uani 0.5820(15) 1 d PGD A 1
C5 C 0.0004(3) -0.0110(10) 0.1021(4) 0.045(2) Uani 0.5820(15) 1 d PGD A 1
H5A H 0.0116 0.1198 0.0741 0.054 Uiso 0.5820(15) 1 calc PR A 1
C6 C -0.0707(3) -0.0388(15) 0.1107(5) 0.046(3) Uani 0.5820(15) 1 d PGD A 1
H6A H -0.1082 0.0729 0.0887 0.056 Uiso 0.5820(15) 1 calc PR A 1
C7 C -0.0870(2) -0.2302(17) 0.1516(4) 0.046(2) Uani 0.5820(15) 1 d PGD A 1
H7A H -0.1356 -0.2493 0.1576 0.056 Uiso 0.5820(15) 1 calc PR A 1
C8 C -0.0322(4) -0.3937(13) 0.1839(3) 0.055(4) Uani 0.5820(15) 1 d PGD A 1
H8A H -0.0433 -0.5245 0.2119 0.066 Uiso 0.5820(15) 1 calc PR A 1
C9 C 0.0390(3) -0.3659(9) 0.1753(3) 0.0481(15) Uani 0.5820(15) 1 d PGD A 1
H9A H 0.0765 -0.4776 0.1973 0.058 Uiso 0.5820(15) 1 calc PR A 1
C1' C 0.1121(3) -0.2303(12) 0.0847(3) 0.0423(15) Uiso 0.4180(15) 1 d PD A 2
H1'A H 0.1148 -0.0745 0.0584 0.051 Uiso 0.4180(15) 1 calc PR A 2
Cl1' Cl 0.1054(8) -0.479(2) 0.0209(7) 0.0420(17) Uani 0.4180(15) 1 d PD A 2
C2' C 0.1829(4) -0.2578(14) 0.1410(4) 0.048(2) Uiso 0.4180(15) 1 d PD A 2
H2'A H 0.1856 -0.4161 0.1673 0.058 Uiso 0.4180(15) 1 calc PR A 2
Br2' Br 0.1914(5) 0.0232(15) 0.2054(4) 0.0479(13) Uani 0.4180(15) 1 d PD A 2
C3' C 0.2482(6) -0.229(3) 0.1007(9) 0.062(5) Uiso 0.4180(15) 1 d PD A 2
H3'A H 0.2465 -0.3660 0.0675 0.094 Uiso 0.4180(15) 1 calc PR A 2
H3'B H 0.2958 -0.2291 0.1361 0.094 Uiso 0.4180(15) 1 calc PR A 2
H3'C H 0.2421 -0.0759 0.0738 0.094 Uiso 0.4180(15) 1 calc PR A 2
C4' C 0.0428(3) -0.2224(13) 0.1124(3) 0.036(2) Uiso 0.4180(15) 1 d PGD A 2
C5' C -0.0050(5) -0.0271(14) 0.0918(5) 0.045(3) Uiso 0.4180(15) 1 d PGD A 2
H5'A H 0.0064 0.0962 0.0615 0.054 Uiso 0.4180(15) 1 calc PR A 2
C6' C -0.0694(5) -0.0124(19) 0.1153(6) 0.038(4) Uiso 0.4180(15) 1 d PGD A 2
H6'A H -0.1020 0.1210 0.1012 0.045 Uiso 0.4180(15) 1 calc PR A 2
C7' C -0.0860(4) -0.193(2) 0.1596(6) 0.034(3) Uiso 0.4180(15) 1 d PGD A 2
H7'A H -0.1300 -0.1829 0.1757 0.040 Uiso 0.4180(15) 1 calc PR A 2
C8' C -0.0383(5) -0.3882(17) 0.1803(4) 0.035(4) Uiso 0.4180(15) 1 d PGD A 2
H8'A H -0.0496 -0.5116 0.2105 0.042 Uiso 0.4180(15) 1 calc PR A 2
C9' C 0.0261(4) -0.4030(12) 0.1567(4) 0.037(2) Uiso 0.4180(15) 1 d PGD A 2
H9'A H 0.0588 -0.5364 0.1708 0.044 Uiso 0.4180(15) 1 calc PR A 2

loop_
_atom_site_aniso_label
_atom_site_aniso_U_11
_atom_site_aniso_U_22
_atom_site_aniso_U_33
_atom_site_aniso_U_23
_atom_site_aniso_U_13
_atom_site_aniso_U_12
C1 0.047(3) 0.053(3) 0.049(3) -0.014(3) 0.001(2) -0.007(3)
Cl1 0.038(2) 0.037(2) 0.0459(19) -0.0083(16) 0.0044(18) -0.002(2)
C2 0.050(3) 0.060(4) 0.055(3) -0.003(3) 0.016(3) 0.000(3)
Br2 0.0564(15) 0.0367(9) 0.0390(6) -0.0033(6) 0.0136(7) -0.0031(9)
C3 0.029(3) 0.049(5) 0.059(4) 0.012(4) 0.011(2) 0.004(3)
C4 0.042(3) 0.044(3) 0.041(3) -0.013(3) 0.014(2) -0.006(2)
C5 0.052(4) 0.037(3) 0.053(4) 0.010(2) 0.027(3) 0.000(2)
C6 0.045(4) 0.041(4) 0.054(5) 0.000(3) 0.014(2) 0.006(2)
C7 0.049(4) 0.048(4) 0.047(4) -0.020(3) 0.022(2) -0.016(3)
C8 0.079(7) 0.041(4) 0.049(5) 0.008(3) 0.026(3) -0.006(3)
C9 0.051(3) 0.046(3) 0.044(4) -0.007(3) 0.005(3) 0.009(3)
Cl1' 0.055(4) 0.036(2) 0.0354(17) -0.0046(16) 0.012(2) 0.005(2)
Br2' 0.046(2) 0.0420(17) 0.0484(11) -0.0096(10) -0.0013(9) 0.0001(12)

loop_
_atom_type_symbol
_atom_type_description
_atom_type_scat_dispersion_real
_atom_type_scat_dispersion_imag
_atom_type_scat_source
C C 0.0181 0.0091 'International Tables Vol C Tables 4.2.6.8 and 6.1.1.4'
H H 0.0000 0.0000 'International Tables Vol C Tables 4.2.6.8 and 6.1.1.4'
Cl Cl 0.3639 0.7018 'International Tables Vol C Tables 4.2.6.8 and 6.1.1.4'
Br Br -0.6763 1.2805 'International Tables Vol C Tables 4.2.6.8 and 6.1.1.4'

loop_
_geom_angle_atom_site_label_1
_geom_angle_atom_site_label_2
_geom_angle_atom_site_label_3
_geom_angle
_geom_angle_site_symmetry_1
_geom_angle_site_symmetry_3
_geom_angle_publ_flag
C2 C1 C4 117.7(4) . . ?
C2 C1 Cl1 110.0(6) . . ?
C4 C1 Cl1 106.9(5) . . ?
C1 C2 C3 117.2(6) . . ?
C1 C2 Br2 107.4(3) . . ?
C3 C2 Br2 111.6(5) . . ?
C5 C4 C9 120.0 . . ?
C5 C4 C1 116.1(4) . . ?
C9 C4 C1 123.9(4) . . ?
C4 C5 C6 120.0 . . ?
C5 C6 C7 120.0 . . ?
C6 C7 C8 120.0 . . ?
C9 C8 C7 120.0 . . ?
C8 C9 C4 120.0 . . ?
C2' C1' C4' 115.4(5) . . ?
C2' C1' Cl1' 108.3(6) . . ?
C4' C1' Cl1' 109.5(6) . . ?
C1' C2' C3' 106.5(7) . . ?
C1' C2' Br2' 107.3(5) . . ?
C3' C2' Br2' 106.0(7) . . ?
C5' C4' C9' 120.0 . . ?
C5' C4' C1' 117.8(5) . . ?
C9' C4' C1' 122.2(6) . . ?
C4' C5' C6' 120.0 . . ?
C5' C6' C7' 120.0 . . ?
C8' C7' C6' 120.0 . . ?
C7' C8' C9' 120.0 . . ?
C8' C9' C4' 120.0 . . ?

loop_
_geom_bond_atom_site_label_1
_geom_bond_atom_site_label_2
_geom_bond_distance
_geom_bond_site_symmetry_2
_geom_bond_publ_flag
C1 C2 1.480(7) . ?
C1 C4 1.526(6) . ?
C1 Cl1 1.830(8) . ?
C2 C3 1.491(7) . ?
C2 Br2 1.975(6) . ?
C4 C5 1.3900 . ?
C4 C9 1.3900 . ?
C5 C6 1.3900 . ?
C6 C7 1.3900 . ?
C7 C8 1.3900 . ?
C8 C9 1.3900 . ?
C1' C2' 1.500(8) . ?
C1' C4' 1.520(7) . ?
C1' Cl1' 1.820(8) . ?
C2' C3' 1.608(11) . ?
C2' Br2' 1.960(8) . ?
C4' C5' 1.3900 . ?
C4' C9' 1.3900 . ?
C5' C6' 1.3900 . ?
C6' C7' 1.3900 . ?
C7' C8' 1.3900 . ?
C8' C9' 1.3900 . ?
